data_7240771
loop_
_publ_author_name
'Ponjan, Nutcha'
'Kielar, Filip'
'Dungkaew, Winya'
'Kongpatpanich, Kanokwan'
'Zenno, Hikaru'
'Hayami, Shinya'
'Sukwattanasinitt, Mongkol'
'Chainok, Kittipong'

_publ_section_title
;
 Self-assembly of three-dimensional oxalate-bridged
 alkali(I)-lanthanide(III) heterometal-organic frameworks
;
_journal_name_full CrystEngComm
_journal_paper_doi 10.1039/D0CE00099J
_journal_year 2020
_chemical_formula_moiety 'C10.25 H4 Dy4 Na2 O25, 2.5(O)'
_chemical_formula_sum 'C10.25 H4 Dy4 Na2 O27.5'
_chemical_formula_weight 1263.11
_space_group_crystal_system tetragonal
_space_group_IT_number 87
_space_group_name_Hall '-I 4'
_space_group_name_H-M_alt 'I 4/m'
_atom_sites_solution_hydrogens difmap
_atom_sites_solution_primary dual
_audit_creation_date 2020-01-08
_audit_creation_method
;
Olex2 1.3
(compiled Nov 21 2019 18:26:39 for OlexSys, GUI svn.r6003)
;
_audit_update_record
;
2020-01-07 deposited with the CCDC.	2020-06-23 downloaded from the CCDC.
;
_cell_angle_alpha 90
_cell_angle_beta 90
_cell_angle_gamma 90
_cell_formula_units_Z 4
_cell_length_a 12.5277(3)
_cell_length_b 12.5277(3)
_cell_length_c 19.1754(8)
_cell_measurement_reflns_used 5000
_cell_measurement_temperature 296.0
_cell_measurement_theta_max 26.38
_cell_measurement_theta_min 3.13
_cell_volume 3009.45(16)
_computing_molecular_graphics 'Olex2 1.3 (Dolomanov et al., 2009)'
_computing_publication_material 'Olex2 1.3 (Dolomanov et al., 2009)'
_computing_structure_refinement 'SHELXL 2018/3 (Sheldrick, 2015)'
_computing_structure_solution 'SHELXT 2014/5 (Sheldrick, 2014)'
_diffrn_ambient_temperature 296.0
_diffrn_detector 'Bruker PHOTON 200 area detector'
_diffrn_detector_area_resol_mean 7.39
_diffrn_detector_type 'PHOTON II area detector'
_diffrn_measured_fraction_theta_full 0.998
_diffrn_measured_fraction_theta_max 0.997
_diffrn_measurement_device 'four-circle KAPPA diffractometer'
_diffrn_measurement_device_type 'BRUKER D8 QUEST CMOS PHOTON II'
_diffrn_measurement_method '\f and \w scans'
_diffrn_radiation_collimation '0.5 mm'
_diffrn_radiation_monochromator graphite
_diffrn_radiation_probe x-ray
_diffrn_radiation_type MoK\a
_diffrn_radiation_wavelength 0.71073
_diffrn_radiation_xray_symbol K-L~3~
_diffrn_reflns_av_R_equivalents 0.0479
_diffrn_reflns_av_unetI/netI 0.0257
_diffrn_reflns_Laue_measured_fraction_full 0.998
_diffrn_reflns_Laue_measured_fraction_max 0.997
_diffrn_reflns_limit_h_max 15
_diffrn_reflns_limit_h_min -14
_diffrn_reflns_limit_k_max 15
_diffrn_reflns_limit_k_min -15
_diffrn_reflns_limit_l_max 23
_diffrn_reflns_limit_l_min -23
_diffrn_reflns_number 13464
_diffrn_reflns_point_group_measured_fraction_full 0.998
_diffrn_reflns_point_group_measured_fraction_max 0.997
_diffrn_reflns_theta_full 25.242
_diffrn_reflns_theta_max 26.378
_diffrn_reflns_theta_min 3.131
_diffrn_source 'sealed x-ray tube'
_diffrn_source_current 30.0
_diffrn_source_power 1.5
_diffrn_source_voltage 50.0
_diffrn_standards_number 0
_exptl_absorpt_coefficient_mu 9.948
_exptl_absorpt_correction_T_max 0.7454
_exptl_absorpt_correction_T_min 0.5446
_exptl_absorpt_correction_type multi-scan
_exptl_absorpt_process_details
;
SADABS-2016/2 (Bruker,2016/2) was used for absorption correction.
wR2(int) was 0.0997 before and 0.0541 after correction.
The Ratio of minimum to maximum transmission is 0.7306.
The \l/2 correction factor is Not present.
;
_exptl_crystal_colour colourless
_exptl_crystal_colour_primary colourless
_exptl_crystal_density_diffrn 2.788
_exptl_crystal_description block
_exptl_crystal_F_000 2286
_exptl_crystal_size_max 0.28
_exptl_crystal_size_mid 0.24
_exptl_crystal_size_min 0.24
_refine_diff_density_max 1.663
_refine_diff_density_min -0.795
_refine_diff_density_rms 0.222
_refine_ls_extinction_method none
_refine_ls_goodness_of_fit_ref 1.104
_refine_ls_hydrogen_treatment refall
_refine_ls_matrix_type full
_refine_ls_number_parameters 157
_refine_ls_number_reflns 1602
_refine_ls_number_restraints 176
_refine_ls_restrained_S_all 1.100
_refine_ls_R_factor_all 0.0390
_refine_ls_R_factor_gt 0.0309
_refine_ls_shift/su_max 0.000
_refine_ls_shift/su_mean 0.000
_refine_ls_structure_factor_coef Fsqd
_refine_ls_weighting_details 'w=1/[\s^2^(Fo^2^)+(0.0387P)^2^+56.7143P] where P=(Fo^2^+2Fc^2^)/3'
_refine_ls_weighting_scheme calc
_refine_ls_wR_factor_gt 0.0789
_refine_ls_wR_factor_ref 0.0824
_reflns_Friedel_coverage 0.000
_reflns_number_gt 1377
_reflns_number_total 1602
_reflns_threshold_expression 'I > 2\s(I)'
_cod_data_source_file d0ce00099j2.cif
_cod_data_source_block 2dy
_cod_original_cell_volume 3009.45(19)
_cod_original_formula_sum 'C10.25 H4 Dy4 Na2 O27.50'
_cod_database_code 7240771
_shelx_shelxl_version_number 2018/3
_shelx_space_group_comment
;
The symmetry employed for this shelxl refinement is uniquely defined
by the following loop, which should always be used as a source of
symmetry information in preference to the above space-group names.
They are only intended as comments.
;
_shelx_estimated_absorpt_t_max 0.199
_shelx_estimated_absorpt_t_min 0.167
_olex2_refinement_description
;
1. Twinned data refinement
 Scales: 0.478(2)
 0.522(2)
2. Restrained distances
 O1-H1
 0.82 with sigma of 0.001
 Dy1_$2-H1
 2.9 with sigma of 0.02
3. Uiso/Uaniso restraints and constraints
Uanis(O3A) \\sim Ueq, Uanis(O4A) \\sim Ueq, Uanis(O6A) \\sim Ueq, Uanis(C3A)
\\sim Ueq, Uanis(O5A) \\sim Ueq, Uanis(C2) \\sim Ueq: with sigma of 0.001 and
sigma for terminal atoms of 0.002
Uanis(O3B) \\sim Ueq, Uanis(C2) \\sim Ueq, Uanis(O4B) \\sim Ueq, Uanis(C3B)
\\sim Ueq, Uanis(O5B) \\sim Ueq, Uanis(O6B) \\sim Ueq: with sigma of 0.001 and
sigma for terminal atoms of 0.002
Uanis(O3) \\sim Ueq, Uanis(C1) \\sim Ueq: with sigma of 0.001 and sigma for
terminal atoms of 0.002
Uanis(O2) \\sim Ueq, Uanis(C3) \\sim Ueq: with sigma of 0.001 and sigma for
terminal atoms of 0.002
Uanis(Dy1) \\sim Ueq, Uanis(O1) \\sim Ueq: with sigma of 0.001 and sigma for
terminal atoms of 0.002
4. Rigid body (RIGU) restrains
 O3A, O4A, O5A, O6A, C2, C3A
 with sigma for 1-2 distances of 0.001 and sigma for 1-3 distances of 0.001
 O3B, O4B, O5B, O6B, C2, C3B
 with sigma for 1-2 distances of 0.001 and sigma for 1-3 distances of 0.001
 O2, C3
 with sigma for 1-2 distances of 0.001 and sigma for 1-3 distances of 0.001
 O3, C1
 with sigma for 1-2 distances of 0.001 and sigma for 1-3 distances of 0.001
5. Others
 Fixed Sof: O3(0.25) O3A(0.5) O3B(0.5) O4(0.5) O4A(0.5) O4B(0.5) O5(0.125)
 O5A(0.5) O5B(0.5) O6A(0.5) O6B(0.5) C1(0.0625) C3A(0.5) C3B(0.5)
;
_olex2_submission_special_instructions 'No special instructions were received'

loop_
_space_group_symop_operation_xyz
'x, y, z'
'-x, -y, z'
'-y, x, z'
'y, -x, z'
'x+1/2, y+1/2, z+1/2'
'-x+1/2, -y+1/2, z+1/2'
'-y+1/2, x+1/2, z+1/2'
'y+1/2, -x+1/2, z+1/2'
'-x, -y, -z'
'x, y, -z'
'y, -x, -z'
'-y, x, -z'
'-x+1/2, -y+1/2, -z+1/2'
'x+1/2, y+1/2, -z+1/2'
'y+1/2, -x+1/2, -z+1/2'
'-y+1/2, x+1/2, -z+1/2'

loop_
_atom_site_label
_atom_site_type_symbol
_atom_site_fract_x
_atom_site_fract_y
_atom_site_fract_z
_atom_site_U_iso_or_equiv
_atom_site_adp_type
_atom_site_occupancy
_atom_site_site_symmetry_order
_atom_site_calc_flag
_atom_site_refinement_flags_posn
_atom_site_refinement_flags_adp
_atom_site_refinement_flags_occupancy
_atom_site_disorder_assembly
_atom_site_disorder_group
Dy1 Dy 0.99128(4) 0.65302(3) 0.31579(2) 0.01495(14) Uani 1 1 d . U . . .
Na1 Na 1.0001(12) 0.7553(5) 0.500000 0.0517(18) Uani 1 2 d S T P . .
O1 O 1.1076(4) 0.5044(6) 0.3027(3) 0.0136(11) Uani 1 1 d D U . . .
H1 H 1.151(3) 0.528(3) 0.3306(16) 0.04(3) Uiso 1 1 d D . . . .
O2 O 0.9887(6) 0.5879(5) 0.4312(3) 0.0206(12) Uani 1 1 d . U . . .
O3 O 1.067(3) 0.932(3) 0.500000 0.075(3) Uani 0.5 2 d S TU P A .
O3A O 0.8559(13) 0.7378(13) 0.3830(9) 0.0197(16) Uani 0.5 1 d . U P A -1
O3B O 0.8893(14) 0.7720(14) 0.3895(10) 0.0206(16) Uani 0.5 1 d . U P A -2
O4 O 1.285(2) 0.526(2) 0.3945(12) 0.084(8) Uiso 0.5 1 d . . P . .
O4A O 0.7378(13) 0.8727(14) 0.3884(9) 0.0210(19) Uani 0.5 1 d . U P A -1
O4B O 0.7737(15) 0.9095(14) 0.3926(10) 0.023(2) Uani 0.5 1 d . U P A -2
O5 O 1.000000 1.000000 0.162(5) 0.23(4) Uiso 0.5 4 d S . P . .
O5A O 0.9448(11) 0.8281(12) 0.2704(9) 0.0205(17) Uani 0.5 1 d . U P A -1
O5B O 0.8324(12) 0.7142(11) 0.2632(9) 0.0208(17) Uani 0.5 1 d . U P A -2
O6A O 0.8238(12) 0.9576(11) 0.2722(9) 0.0209(19) Uani 0.5 1 d . U P A -1
O6B O 0.7152(11) 0.8477(12) 0.2612(9) 0.0218(19) Uani 0.5 1 d . U P A -2
C1 C 1.000000 1.000000 0.500000 0.0749(18) Uani 0.5 8 d S TU P A .
C2 C 0.8171(8) 0.8288(8) 0.3622(4) 0.0197(9) Uani 1 1 d . U . . .
C3 C 1.000000 0.500000 0.4598(6) 0.0161(16) Uani 1 2 d S TU P . .
C3A C 0.8649(16) 0.8749(16) 0.2939(9) 0.0192(14) Uani 0.5 1 d . U P A -1
C3B C 0.7885(18) 0.7936(17) 0.2880(8) 0.0198(14) Uani 0.5 1 d . U P A -2

loop_
_atom_site_aniso_label
_atom_site_aniso_U_11
_atom_site_aniso_U_22
_atom_site_aniso_U_33
_atom_site_aniso_U_23
_atom_site_aniso_U_13
_atom_site_aniso_U_12
Dy1 0.0248(3) 0.0075(2) 0.01259(19) -0.00069(14) 0.0008(2) 0.0007(2)
Na1 0.095(6) 0.028(3) 0.032(3) 0.000 0.000 0.003(5)
O1 0.0130(14) 0.0141(14) 0.0136(14) 0.0001(10) -0.0004(9) -0.0004(10)
O2 0.0227(15) 0.0191(14) 0.0199(15) 0.0015(9) -0.0002(10) 0.0010(9)
O3 0.075(3) 0.075(3) 0.075(3) 0.000 0.000 -0.0001(10)
O3A 0.0197(19) 0.0196(16) 0.0197(19) 0.0004(10) 0.0001(10) -0.0001(10)
O3B 0.0206(18) 0.0208(18) 0.0205(18) -0.0001(10) -0.0005(10) 0.0005(10)
O4A 0.021(2) 0.021(3) 0.021(3) 0.0014(18) 0.0015(17) 0.0010(17)
O4B 0.023(3) 0.022(2) 0.023(3) -0.0020(17) -0.0003(18) 0.0017(17)
O5A 0.0205(18) 0.0203(19) 0.0205(19) 0.0002(10) 0.0006(10) 0.0006(10)
O5B 0.021(2) 0.0208(18) 0.021(2) -0.0005(10) -0.0002(10) 0.0004(10)
O6A 0.020(3) 0.021(2) 0.021(3) 0.0017(16) 0.0010(18) 0.0008(16)
O6B 0.021(2) 0.022(3) 0.022(2) -0.0011(18) -0.0014(17) 0.0013(18)
C1 0.0749(18) 0.0749(18) 0.075(2) 0.000 0.000 0.000
C2 0.0196(12) 0.0197(12) 0.0199(11) 0.0004(8) 0.0002(8) 0.0001(9)
C3 0.0161(19) 0.0163(16) 0.0160(18) 0.000 0.000 -0.0001(10)
C3A 0.0193(17) 0.0192(16) 0.0192(16) -0.0001(9) -0.0002(9) -0.0001(9)
C3B 0.0196(17) 0.0199(16) 0.0199(15) 0.0000(9) 0.0002(9) -0.0003(10)

loop_
_atom_type_symbol
_atom_type_description
_atom_type_scat_dispersion_real
_atom_type_scat_dispersion_imag
_atom_type_scat_source
C C 0.0033 0.0016 'International Tables Vol C Tables 4.2.6.8 and 6.1.1.4'
H H 0.0000 0.0000 'International Tables Vol C Tables 4.2.6.8 and 6.1.1.4'
Dy Dy -0.1892 4.4098 'International Tables Vol C Tables 4.2.6.8 and 6.1.1.4'
Na Na 0.0362 0.0249 'International Tables Vol C Tables 4.2.6.8 and 6.1.1.4'
O O 0.0106 0.0060 'International Tables Vol C Tables 4.2.6.8 and 6.1.1.4'

loop_
_geom_angle_atom_site_label_1
_geom_angle_atom_site_label_2
_geom_angle_atom_site_label_3
_geom_angle
_geom_angle_site_symmetry_1
_geom_angle_site_symmetry_3
_geom_angle_publ_flag
O1 Dy1 O1 72.8(2) 16_645 2_765 ?
O1 Dy1 O1 72.1(2) 16_645 . ?
O1 Dy1 O1 69.7(2) 2_765 . ?
O1 Dy1 H1 86.6(8) 16_645 . ?
O1 Dy1 H1 84.8(5) 2_765 . ?
O1 Dy1 H1 18.6(5) . . ?
O1 Dy1 O2 78.6(2) 2_765 . ?
O1 Dy1 O2 145.7(2) 16_645 . ?
O1 Dy1 O3A 130.5(4) 16_645 . ?
O1 Dy1 O3A 147.5(4) . . ?
O1 Dy1 O3A 93.3(5) 2_765 . ?
O1 Dy1 O3B 150.2(4) . . ?
O1 Dy1 O3B 136.7(5) 16_645 . ?
O1 Dy1 O3B 107.6(5) 2_765 . ?
O1 Dy1 O5A 126.5(4) 2_765 . ?
O1 Dy1 O5A 144.6(4) . . ?
O1 Dy1 O5A 82.9(4) 16_645 . ?
O1 Dy1 O5B 77.4(4) 2_765 . ?
O1 Dy1 O5B 71.5(4) 16_645 . ?
O2 Dy1 O1 80.6(2) . . ?
O2 Dy1 H1 72.2(8) . . ?
O2 Dy1 O3A 68.7(4) . . ?
O2 Dy1 O3B 70.0(4) . . ?
O2 Dy1 O5A 130.2(4) . . ?
O2 Dy1 O5B 120.1(4) . . ?
O3A Dy1 H1 140.4(9) . . ?
O3A Dy1 O5A 67.7(6) . . ?
O3B Dy1 H1 136.5(8) . . ?
O5A Dy1 H1 141.3(7) . . ?
O5B Dy1 O1 136.6(4) . . ?
O5B Dy1 H1 155.0(6) . . ?
O5B Dy1 O3B 66.7(6) . . ?
Na1 Na1 Dy1 0(10) 10_556 10_556 ?
Na1 Na1 O2 0(10) 10_556 10_556 ?
Na1 Na1 O2 0(10) 10_556 . ?
Na1 Na1 O3 0(10) 10_556 . ?
Na1 Na1 O3 0(10) 10_556 11_576 ?
Na1 Na1 O3A 0(10) 10_556 . ?
Na1 Na1 O3B 0(10) 10_556 . ?
Na1 Na1 C1 0.0(7) 10_556 . ?
O2 Na1 Dy1 37.87(13) 10_556 10_556 ?
O2 Na1 Dy1 102.1(2) . 10_556 ?
O2 Na1 O2 64.3(3) 10_556 . ?
O2 Na1 O3A 59.1(4) . . ?
O2 Na1 O3A 108.2(5) 10_556 . ?
O2 Na1 O3B 118.8(6) 10_556 . ?
O2 Na1 O3B 66.1(4) . . ?
O2 Na1 C1 147.66(16) 10_556 . ?
O2 Na1 C1 147.66(16) . . ?
O3 Na1 Dy1 107.9(2) 11_576 10_556 ?
O3 Na1 Dy1 109.21(16) . 10_556 ?
O3 Na1 O2 144.1(5) . . ?
O3 Na1 O2 140.2(6) 11_576 10_556 ?
O3 Na1 O2 144.1(5) . 10_556 ?
O3 Na1 O2 140.2(6) 11_576 . ?
O3 Na1 O3 41.7(13) . 11_576 ?
O3 Na1 O3A 107.0(6) . . ?
O3 Na1 O3A 81.2(6) 11_576 . ?
O3 Na1 O3B 74.2(6) 11_576 . ?
O3 Na1 O3B 96.7(6) . . ?
O3 Na1 C1 20.9(8) 11_576 . ?
O3 Na1 C1 20.8(8) . . ?
O3A Na1 Dy1 133.3(5) . 10_556 ?
O3A Na1 C1 94.3(4) . . ?
O3B Na1 Dy1 142.7(7) . 10_556 ?
O3B Na1 C1 85.3(4) . . ?
C1 Na1 Dy1 109.93(9) . 10_556 ?
Dy1 O1 Dy1 104.6(3) 15_565 2_765 ?
Dy1 O1 Dy1 103.5(2) 15_565 . ?
Dy1 O1 Dy1 108.9(2) 2_765 . ?
Dy1 O1 H1 118(3) 15_565 . ?
Dy1 O1 H1 126(2) 2_765 . ?
Dy1 O1 H1 94(4) . . ?
Dy1 O2 Na1 101.9(2) . . ?
Dy1 O2 Na1 101.9(2) . 10_556 ?
Na1 O2 Na1 0.0(7) 10_556 . ?
C3 O2 Dy1 136.2(6) . . ?
C3 O2 Na1 120.6(6) . 10_556 ?
C3 O2 Na1 120.6(6) . . ?
Na1 O3 Na1 131.7(13) 10_556 3_755 ?
Na1 O3 Na1 131.7(13) . 3_755 ?
Na1 O3 Na1 0.0(7) . 10_556 ?
O3 O3 Na1 70(3) 11_576 . ?
O3 O3 Na1 159(3) 11_576 3_755 ?
O3 O3 Na1 70(3) 11_576 10_556 ?
O3 O3 Na1 69(3) 3_755 3_755 ?
O3 O3 Na1 160(3) 3_755 . ?
O3 O3 Na1 160(3) 3_755 10_556 ?
O3 O3 O3 90.000(9) 11_576 3_755 ?
C1 O3 Na1 114(3) . 3_755 ?
C1 O3 Na1 115(3) . 10_556 ?
C1 O3 Na1 115(3) . . ?
C1 O3 O3 45.001(5) . 11_576 ?
C1 O3 O3 44.999(2) . 3_755 ?
Dy1 O3A Na1 90.5(5) . . ?
C2 O3A Dy1 119.4(10) . . ?
C2 O3A Na1 113.9(11) . . ?
Dy1 O3B Na1 98.5(6) . . ?
C2 O3B Dy1 118.9(12) . . ?
C2 O3B Na1 141.4(12) . . ?
C3A O5A Dy1 119.2(13) . . ?
C3B O5B Dy1 118.3(13) . . ?
Na1 C1 Na1 90.000(2) 3_755 9_776 ?
Na1 C1 Na1 90.000(2) 11_576 10_556 ?
Na1 C1 Na1 90.000(1) . 3_755 ?
Na1 C1 Na1 0.0(6) . 10_556 ?
Na1 C1 Na1 180.0 9_776 10_556 ?
Na1 C1 Na1 90.000(2) . 11_576 ?
Na1 C1 Na1 180.0 . 9_776 ?
Na1 C1 Na1 90.000(1) 3_755 10_556 ?
Na1 C1 Na1 90.000(1) 11_576 9_776 ?
Na1 C1 Na1 180.0 3_755 11_576 ?
O3 C1 Na1 135(3) 3_755 11_576 ?
O3 C1 Na1 45(3) 9_776 11_576 ?
O3 C1 Na1 135(3) 11_576 9_776 ?
O3 C1 Na1 45(3) . . ?
O3 C1 Na1 135(3) 11_576 3_755 ?
O3 C1 Na1 135(3) . 9_776 ?
O3 C1 Na1 45(3) 11_576 10_556 ?
O3 C1 Na1 45(3) 9_776 9_776 ?
O3 C1 Na1 135(3) 9_776 . ?
O3 C1 Na1 45(3) . 3_755 ?
O3 C1 Na1 135(3) 3_755 . ?
O3 C1 Na1 135(3) 9_776 3_755 ?
O3 C1 Na1 45(3) . 10_556 ?
O3 C1 Na1 135(3) 9_776 10_556 ?
O3 C1 Na1 135(3) 3_755 10_556 ?
O3 C1 Na1 45(3) 3_755 9_776 ?
O3 C1 Na1 45(3) 11_576 . ?
O3 C1 Na1 135(3) . 11_576 ?
O3 C1 Na1 45(3) 11_576 11_576 ?
O3 C1 Na1 45(3) 3_755 3_755 ?
O3 C1 O3 180.00(2) . 9_776 ?
O3 C1 O3 90.00(2) 11_576 9_776 ?
O3 C1 O3 90.000(3) 3_755 9_776 ?
O3 C1 O3 89.998(9) . 11_576 ?
O3 C1 O3 90.002(10) . 3_755 ?
O3 C1 O3 180.000(11) 11_576 3_755 ?
O3A C2 C3A 116.1(13) . . ?
O3B C2 O4B 123.9(10) . . ?
O3B C2 C3B 112.9(15) . . ?
O4A C2 O3A 124.3(11) . . ?
O4A C2 C3A 119.1(13) . . ?
O4B C2 C3B 123.2(15) . . ?
O2 C3 O2 127.3(10) 2_765 . ?
O2 C3 C3 116.3(5) . 9_766 ?
O2 C3 C3 116.3(5) 2_765 9_766 ?
O5A C3A C2 116.2(16) . . ?
O6A C3A O5A 127.6(16) . . ?
O6A C3A C2 115.9(17) . . ?
O5B C3B O6B 127.3(16) . . ?
O5B C3B C2 119.1(18) . . ?
O6B C3B C2 113.3(18) . . ?

loop_
_geom_bond_atom_site_label_1
_geom_bond_atom_site_label_2
_geom_bond_distance
_geom_bond_site_symmetry_2
_geom_bond_publ_flag
Dy1 O1 2.343(5) 16_645 ?
Dy1 O1 2.343(7) 2_765 ?
Dy1 O1 2.378(7) . ?
Dy1 H1 2.56(5) . ?
Dy1 O2 2.358(6) . ?
Dy1 O3A 2.380(16) . ?
Dy1 O3B 2.419(16) . ?
Dy1 O5A 2.430(15) . ?
Dy1 O5B 2.360(15) . ?
Na1 Na1 0.000(13) 10_556 ?
Na1 O2 2.482(8) . ?
Na1 O2 2.482(8) 10_556 ?
Na1 O3 2.37(5) . ?
Na1 O3 2.38(5) 11_576 ?
Na1 O3A 2.89(2) . ?
Na1 O3B 2.54(2) . ?
Na1 C1 3.065(6) . ?
O1 H1 0.8200(11) . ?
O2 C3 1.239(7) . ?
O3 O3 1.69(4) 3_755 ?
O3 O3 1.69(4) 11_576 ?
O3 C1 1.20(3) . ?
O3A C2 1.302(19) . ?
O3B C2 1.265(19) . ?
O4A C2 1.242(19) . ?
O4B C2 1.29(2) . ?
O5A C3A 1.25(3) . ?
O5B C3B 1.23(3) . ?
O6A C3A 1.23(3) . ?
O6B C3B 1.25(3) . ?
C2 C3A 1.551(18) . ?
C2 C3B 1.532(18) . ?
C3 C3 1.54(2) 9_766 ?

loop_
_geom_torsion_atom_site_label_1
_geom_torsion_atom_site_label_2
_geom_torsion_atom_site_label_3
_geom_torsion_atom_site_label_4
_geom_torsion
_geom_torsion_site_symmetry_1
_geom_torsion_site_symmetry_2
_geom_torsion_site_symmetry_3
_geom_torsion_site_symmetry_4
_geom_torsion_publ_flag
Dy1 O2 C3 O2 -4.8(4) . . . 2_765 ?
Dy1 O2 C3 C3 175.2(4) . . . 9_766 ?
Dy1 O3A C2 O4A 170.6(14) . . . . ?
Dy1 O3A C2 C3A -0.5(17) . . . . ?
Dy1 O3B C2 O4B -165.0(14) . . . . ?
Dy1 O3B C2 C3B 13.3(17) . . . . ?
Dy1 O5A C3A O6A -171.7(16) . . . . ?
Dy1 O5A C3A C2 14(2) . . . . ?
Dy1 O5B C3B O6B 167.3(16) . . . . ?
Dy1 O5B C3B C2 -18(2) . . . . ?
Na1 O2 C3 O2 -169.0(7) 10_556 . . 2_765 ?
Na1 O2 C3 O2 -169.0(7) . . . 2_765 ?
Na1 O2 C3 C3 11.0(7) 10_556 . . 9_766 ?
Na1 O2 C3 C3 11.0(7) . . . 9_766 ?
Na1 O3 C1 Na1 180.0 . . . 3_755 ?
Na1 O3 C1 Na1 180.0 10_556 . . 9_776 ?
Na1 O3 C1 Na1 0.0 10_556 . . . ?
Na1 O3 C1 Na1 0.0 . . . 10_556 ?
Na1 O3 C1 Na1 0.0 . . . 11_576 ?
Na1 O3 C1 Na1 180.0 3_755 . . . ?
Na1 O3 C1 Na1 180.0 3_755 . . 10_556 ?
Na1 O3 C1 Na1 180.0 3_755 . . 11_576 ?
Na1 O3 C1 Na1 180.0 . . . 9_776 ?
Na1 O3 C1 Na1 0.0 10_556 . . 11_576 ?
Na1 O3 C1 Na1 0.0 3_755 . . 9_776 ?
Na1 O3 C1 Na1 180.0 10_556 . . 3_755 ?
Na1 O3 C1 O3 180.0 . . . 3_755 ?
Na1 O3 C1 O3 180.0 3_755 . . 11_576 ?
Na1 O3 C1 O3 0.0 . . . 11_576 ?
Na1 O3 C1 O3 0.0 3_755 . . 3_755 ?
Na1 O3 C1 O3 180.0 10_556 . . 3_755 ?
Na1 O3 C1 O3 0.0 10_556 . . 11_576 ?
Na1 O3A C2 O4A -84.2(15) . . . . ?
Na1 O3A C2 C3A 104.7(11) . . . . ?
Na1 O3B C2 O4B -1(3) . . . . ?
Na1 O3B C2 C3B 177.8(17) . . . . ?
O3 O3 C1 Na1 180.0 3_755 . . 11_576 ?
O3 O3 C1 Na1 0.0 3_755 . . 9_776 ?
O3 O3 C1 Na1 180.0 3_755 . . 10_556 ?
O3 O3 C1 Na1 180.0 11_576 . . 3_755 ?
O3 O3 C1 Na1 0.0 11_576 . . . ?
O3 O3 C1 Na1 0.0 3_755 . . 3_755 ?
O3 O3 C1 Na1 180.0 11_576 . . 9_776 ?
O3 O3 C1 Na1 0.0 11_576 . . 11_576 ?
O3 O3 C1 Na1 0.0 11_576 . . 10_556 ?
O3 O3 C1 Na1 180.0 3_755 . . . ?
O3 O3 C1 O3 180.0 11_576 . . 3_755 ?
O3 O3 C1 O3 180.0 3_755 . . 11_576 ?
O3A C2 C3A O5A -9(2) . . . . ?
O3A C2 C3A O6A 175.9(16) . . . . ?
O3B C2 C3B O5B 3(2) . . . . ?
O3B C2 C3B O6B 178.3(16) . . . . ?
O4A C2 C3A O5A 179.4(16) . . . . ?
O4A C2 C3A O6A 4(2) . . . . ?
O4B C2 C3B O5B -178.6(17) . . . . ?
O4B C2 C3B O6B -3(2) . . . . ?

loop_
_twin_individual_id
_twin_individual_mass_fraction_refined
1 0.478(2)
2 0.522(2)
